data_7122631
loop_
_publ_author_name
'Jin, Tao'
'Yuan, Hongdong'
'Su, Shikuan'
'Jia, Xueshun'
'Li, Chunju'
'Li, Jian'
'Fang, Jianhui'

_publ_section_title
;
 Carbon-nitrogen bond cleavage of pyridine with two molecular substituted
 allenoates: access to 2-arylpyrimidin-4(3H)-one.
;
_journal_issue 100
_journal_name_full 'Chemical communications (Cambridge, England)'
_journal_page_first 14128
_journal_page_last 14131
_journal_paper_doi 10.1039/c8cc08946a
_journal_volume 54
_journal_year 2018
_chemical_formula_sum 'C30 H30 N2 O3'
_chemical_formula_weight 466.56
_space_group_IT_number 2
_space_group_name_Hall '-P 1'
_space_group_name_H-M_alt 'P -1'
_symmetry_cell_setting triclinic
_symmetry_space_group_name_Hall '-P 1'
_symmetry_space_group_name_H-M 'P -1'
_atom_sites_solution_hydrogens geom
_atom_sites_solution_primary direct
_atom_sites_solution_secondary difmap
_audit_creation_method SHELXL-97
_audit_update_record
;
2018-10-22 deposited with the CCDC.
2018-11-22 downloaded from the CCDC.
;
_cell_angle_alpha 105.730(9)
_cell_angle_beta 96.421(9)
_cell_angle_gamma 101.473(9)
_cell_formula_units_Z 2
_cell_length_a 8.186(6)
_cell_length_b 11.746(9)
_cell_length_c 14.341(11)
_cell_measurement_reflns_used 2685
_cell_measurement_temperature 296(2)
_cell_measurement_theta_max 26.13
_cell_measurement_theta_min 2.71
_cell_volume 1280.5(17)
_computing_cell_refinement 'Bruker SAINT'
_computing_data_collection 'Bruker APEX2'
_computing_data_reduction 'Bruker SAINT'
_computing_molecular_graphics 'Bruker SHELXTL'
_computing_publication_material 'Bruker SHELXTL'
_computing_structure_refinement 'SHELXL-97 (Sheldrick, 2008)'
_computing_structure_solution 'SHELXS-97 (Sheldrick, 2008)'
_diffrn_ambient_temperature 296(2)
_diffrn_measured_fraction_theta_full 0.980
_diffrn_measured_fraction_theta_max 0.980
_diffrn_measurement_device_type 'Bruker APEX-II CCD'
_diffrn_measurement_method '\f and \w scans'
_diffrn_radiation_monochromator graphite
_diffrn_radiation_source 'fine-focus sealed tube'
_diffrn_radiation_type MoK\a
_diffrn_radiation_wavelength 0.71073
_diffrn_reflns_av_R_equivalents 0.0108
_diffrn_reflns_av_sigmaI/netI 0.0213
_diffrn_reflns_limit_h_max 9
_diffrn_reflns_limit_h_min -8
_diffrn_reflns_limit_k_max 13
_diffrn_reflns_limit_k_min -13
_diffrn_reflns_limit_l_max 13
_diffrn_reflns_limit_l_min -17
_diffrn_reflns_number 6606
_diffrn_reflns_theta_full 25.04
_diffrn_reflns_theta_max 25.04
_diffrn_reflns_theta_min 1.86
_exptl_absorpt_coefficient_mu 0.078
_exptl_absorpt_correction_T_max 0.9930
_exptl_absorpt_correction_T_min 0.9876
_exptl_absorpt_correction_type multi-scan
_exptl_absorpt_process_details sadabs
_exptl_crystal_colour yellow
_exptl_crystal_density_diffrn 1.210
_exptl_crystal_density_method 'not measured'
_exptl_crystal_description block
_exptl_crystal_F_000 496
_exptl_crystal_size_max 0.16
_exptl_crystal_size_mid 0.14
_exptl_crystal_size_min 0.09
_refine_diff_density_max 0.225
_refine_diff_density_min -0.188
_refine_diff_density_rms 0.030
_refine_ls_extinction_coef 0.014(2)
_refine_ls_extinction_expression Fc^*^=kFc[1+0.001xFc^2^\l^3^/sin(2\q)]^-1/4^
_refine_ls_extinction_method SHELXL
_refine_ls_goodness_of_fit_ref 1.026
_refine_ls_hydrogen_treatment constr
_refine_ls_matrix_type full
_refine_ls_number_parameters 320
_refine_ls_number_reflns 4439
_refine_ls_number_restraints 0
_refine_ls_restrained_S_all 1.026
_refine_ls_R_factor_all 0.0623
_refine_ls_R_factor_gt 0.0464
_refine_ls_shift/su_max 0.000
_refine_ls_shift/su_mean 0.000
_refine_ls_structure_factor_coef Fsqd
_refine_ls_weighting_details 'calc w=1/[\s^2^(Fo^2^)+(0.0549P)^2^+0.4349P] where P=(Fo^2^+2Fc^2^)/3'
_refine_ls_weighting_scheme calc
_refine_ls_wR_factor_gt 0.1193
_refine_ls_wR_factor_ref 0.1333
_reflns_number_gt 3398
_reflns_number_total 4439
_reflns_threshold_expression >2sigma(I)
_cod_data_source_file c8cc08946a2.cif
_cod_data_source_block 170623a_0m
_cod_depositor_comments
;
The following automatic conversions were performed:

'_symmetry_cell_setting' value 'Triclinic' changed to 'triclinic'
according to
/home/data/users/saulius/crontab/automatic-downloads/rss-feeds/RSC/lib/dictionaries/cif_core.dic
dictionary named 'cif_core.dic' version 2.4.2 from 2011-04-26.

Automatic conversion script
Id: cif_fix_values 4973 2017-02-22 13:04:09Z antanas 

 Adding full bibliography for 7122630--7122631.cif.
;
_cod_original_cell_volume 1280.7(17)
_cod_original_sg_symbol_H-M P-1
_cod_database_code 7122631

loop_
_symmetry_equiv_pos_as_xyz
'x, y, z'
'-x, -y, -z'

loop_
_atom_site_label
_atom_site_type_symbol
_atom_site_fract_x
_atom_site_fract_y
_atom_site_fract_z
_atom_site_U_iso_or_equiv
_atom_site_adp_type
_atom_site_occupancy
_atom_site_symmetry_multiplicity
_atom_site_calc_flag
_atom_site_refinement_flags
C1 C 0.5142(2) 0.37606(16) 0.17371(13) 0.0470(4) Uani 1 1 d .
C2 C 0.5841(2) 0.34044(15) 0.25121(12) 0.0434(4) Uani 1 1 d .
C3 C 0.7592(2) 0.35893(18) 0.27590(15) 0.0543(5) Uani 1 1 d .
C4 C 0.8615(3) 0.41295(19) 0.22149(16) 0.0628(6) Uani 1 1 d .
H4 H 0.9783 0.4257 0.2371 0.075 Uiso 1 1 calc R
C5 C 0.7940(3) 0.4479(2) 0.14523(16) 0.0649(6) Uani 1 1 d .
H5 H 0.8649 0.4838 0.1094 0.078 Uiso 1 1 calc R
C6 C 0.6220(3) 0.4301(2) 0.12144(15) 0.0603(5) Uani 1 1 d .
H6 H 0.5770 0.4546 0.0697 0.072 Uiso 1 1 calc R
C7 C 0.8373(3) 0.3209(3) 0.3587(2) 0.0869(8) Uani 1 1 d .
H7A H 0.9545 0.3239 0.3553 0.130 Uiso 1 1 calc R
H7B H 0.7791 0.2393 0.3534 0.130 Uiso 1 1 calc R
H7C H 0.8284 0.3752 0.4204 0.130 Uiso 1 1 calc R
C8 C 0.3243(2) 0.35702(17) 0.14581(13) 0.0494(5) Uani 1 1 d .
H8 H 0.2713 0.3225 0.1932 0.059 Uiso 1 1 calc R
C9 C 0.2515(3) 0.2677(2) 0.04317(16) 0.0696(6) Uani 1 1 d .
H9A H 0.2777 0.3084 -0.0057 0.084 Uiso 1 1 calc R
H9B H 0.3056 0.2000 0.0332 0.084 Uiso 1 1 calc R
C10 C 0.0623(3) 0.21898(19) 0.02786(15) 0.0625(6) Uani 1 1 d .
C11 C -0.0480(3) 0.2517(2) -0.03372(17) 0.0746(7) Uani 1 1 d .
H11 H -0.0054 0.3043 -0.0681 0.090 Uiso 1 1 calc R
C12 C -0.2201(4) 0.2081(3) -0.0455(2) 0.0869(8) Uani 1 1 d .
H12 H -0.2924 0.2315 -0.0876 0.104 Uiso 1 1 calc R
C13 C -0.2850(4) 0.1317(3) 0.0035(2) 0.0903(8) Uani 1 1 d .
H13 H -0.4015 0.1022 -0.0050 0.108 Uiso 1 1 calc R
C14 C -0.1791(4) 0.0977(2) 0.0655(2) 0.0960(9) Uani 1 1 d .
H14 H -0.2232 0.0456 0.1000 0.115 Uiso 1 1 calc R
C15 C -0.0059(3) 0.1409(2) 0.0769(2) 0.0828(7) Uani 1 1 d .
H15 H 0.0658 0.1165 0.1186 0.099 Uiso 1 1 calc R
C16 C 0.2845(2) 0.47898(19) 0.15753(14) 0.0539(5) Uani 1 1 d .
C17 C 0.2611(3) 0.6570(2) 0.27716(19) 0.0757(7) Uani 1 1 d .
H17A H 0.1545 0.6569 0.2401 0.091 Uiso 1 1 calc R
H17B H 0.3513 0.7121 0.2615 0.091 Uiso 1 1 calc R
C18 C 0.2577(4) 0.6966(3) 0.3827(2) 0.1064(10) Uani 1 1 d .
H18A H 0.1698 0.6405 0.3978 0.160 Uiso 1 1 calc R
H18B H 0.2362 0.7764 0.4008 0.160 Uiso 1 1 calc R
H18C H 0.3650 0.6988 0.4189 0.160 Uiso 1 1 calc R
C19 C 0.4690(2) 0.28692(15) 0.30967(12) 0.0425(4) Uani 1 1 d .
C20 C 0.2700(2) 0.13530(16) 0.33347(14) 0.0511(5) Uani 1 1 d .
C21 C 0.2505(2) 0.20714(15) 0.42106(13) 0.0450(4) Uani 1 1 d .
C22 C 0.3480(2) 0.33027(16) 0.45603(13) 0.0462(4) Uani 1 1 d .
C23 C 0.1721(4) 0.00507(19) 0.28741(18) 0.0826(8) Uani 1 1 d .
H23A H 0.2231 -0.0467 0.3168 0.124 Uiso 1 1 calc R
H23B H 0.1736 -0.0186 0.2180 0.124 Uiso 1 1 calc R
H23C H 0.0572 -0.0026 0.2980 0.124 Uiso 1 1 calc R
C24 C 0.1309(2) 0.17031(18) 0.48631(15) 0.0546(5) Uani 1 1 d .
H24A H 0.0726 0.2343 0.5082 0.065 Uiso 1 1 calc R
H24B H 0.0464 0.0973 0.4479 0.065 Uiso 1 1 calc R
C25 C 0.2166(2) 0.14652(18) 0.57513(15) 0.0571(5) Uani 1 1 d .
C26 C 0.2908(3) 0.0500(2) 0.5651(2) 0.0841(8) Uani 1 1 d .
H26 H 0.2916 0.0007 0.5023 0.101 Uiso 1 1 calc R
C27 C 0.3630(4) 0.0247(4) 0.6447(4) 0.1294(16) Uani 1 1 d .
H27 H 0.4123 -0.0415 0.6357 0.155 Uiso 1 1 calc R
C28 C 0.3641(5) 0.0952(6) 0.7374(4) 0.164(3) Uani 1 1 d .
H28 H 0.4120 0.0771 0.7920 0.197 Uiso 1 1 calc R
C29 C 0.2929(5) 0.1936(6) 0.7489(3) 0.151(2) Uani 1 1 d .
H29 H 0.2942 0.2432 0.8119 0.181 Uiso 1 1 calc R
C30 C 0.2194(4) 0.2199(3) 0.66813(19) 0.0947(9) Uani 1 1 d .
H30 H 0.1721 0.2870 0.6767 0.114 Uiso 1 1 calc R
N1 N 0.3812(2) 0.17484(13) 0.27682(11) 0.0528(4) Uani 1 1 d .
N2 N 0.45636(18) 0.36328(12) 0.39610(10) 0.0451(4) Uani 1 1 d .
H2 H 0.5191 0.4362 0.4147 0.054 Uiso 1 1 calc R
O1 O 0.2551(3) 0.52208(17) 0.09296(12) 0.0894(6) Uani 1 1 d .
O2 O 0.28890(17) 0.53553(12) 0.25197(10) 0.0570(4) Uani 1 1 d .
O3 O 0.3391(2) 0.40518(12) 0.53327(10) 0.0689(5) Uani 1 1 d .

loop_
_atom_site_aniso_label
_atom_site_aniso_U_11
_atom_site_aniso_U_22
_atom_site_aniso_U_33
_atom_site_aniso_U_23
_atom_site_aniso_U_13
_atom_site_aniso_U_12
C1 0.0502(11) 0.0489(10) 0.0442(10) 0.0133(8) 0.0186(8) 0.0122(8)
C2 0.0465(10) 0.0401(9) 0.0424(9) 0.0090(7) 0.0156(8) 0.0085(7)
C3 0.0470(11) 0.0579(11) 0.0577(12) 0.0172(9) 0.0137(9) 0.0101(9)
C4 0.0448(11) 0.0674(13) 0.0735(14) 0.0173(11) 0.0219(10) 0.0067(10)
C5 0.0604(14) 0.0713(14) 0.0681(14) 0.0264(11) 0.0329(11) 0.0078(11)
C6 0.0630(14) 0.0708(13) 0.0559(12) 0.0292(10) 0.0236(10) 0.0145(10)
C7 0.0591(14) 0.120(2) 0.0954(19) 0.0565(17) 0.0100(13) 0.0215(14)
C8 0.0500(11) 0.0560(11) 0.0447(10) 0.0171(9) 0.0150(8) 0.0116(9)
C9 0.0659(14) 0.0782(15) 0.0555(13) 0.0045(11) 0.0128(10) 0.0170(12)
C10 0.0647(13) 0.0569(12) 0.0543(12) 0.0008(10) 0.0059(10) 0.0129(10)
C11 0.0790(17) 0.0757(15) 0.0591(13) 0.0135(12) 0.0007(12) 0.0116(13)
C12 0.0751(18) 0.0857(18) 0.0846(18) 0.0149(15) -0.0101(14) 0.0130(14)
C13 0.0670(16) 0.0730(16) 0.110(2) 0.0095(16) -0.0009(16) 0.0037(13)
C14 0.091(2) 0.0693(16) 0.120(2) 0.0328(16) 0.0165(18) -0.0029(15)
C15 0.0803(18) 0.0690(15) 0.0955(19) 0.0289(14) 0.0006(14) 0.0124(13)
C16 0.0517(11) 0.0643(12) 0.0505(11) 0.0235(10) 0.0144(9) 0.0129(9)
C17 0.0820(16) 0.0556(13) 0.0908(17) 0.0186(12) 0.0259(13) 0.0183(12)
C18 0.135(3) 0.090(2) 0.0838(19) -0.0047(15) 0.0186(18) 0.0450(19)
C19 0.0439(10) 0.0410(9) 0.0428(9) 0.0133(8) 0.0099(8) 0.0086(7)
C20 0.0539(11) 0.0418(10) 0.0534(11) 0.0158(9) 0.0089(9) 0.0002(8)
C21 0.0420(10) 0.0430(9) 0.0502(10) 0.0188(8) 0.0087(8) 0.0040(8)
C22 0.0493(11) 0.0420(9) 0.0474(10) 0.0153(8) 0.0165(8) 0.0037(8)
C23 0.1001(19) 0.0491(12) 0.0764(16) 0.0077(11) 0.0186(14) -0.0189(12)
C24 0.0464(11) 0.0551(11) 0.0638(12) 0.0260(10) 0.0157(9) 0.0014(9)
C25 0.0470(11) 0.0595(12) 0.0633(13) 0.0291(10) 0.0142(9) -0.0080(9)
C26 0.0797(17) 0.0608(14) 0.110(2) 0.0425(14) -0.0041(15) 0.0016(12)
C27 0.090(2) 0.120(3) 0.188(4) 0.111(3) -0.029(3) -0.0146(19)
C28 0.090(3) 0.254(7) 0.156(4) 0.162(5) -0.034(3) -0.050(3)
C29 0.105(3) 0.261(6) 0.065(2) 0.064(3) 0.0066(19) -0.021(3)
C30 0.0801(18) 0.134(3) 0.0621(16) 0.0251(16) 0.0226(13) 0.0093(17)
N1 0.0622(10) 0.0426(8) 0.0489(9) 0.0112(7) 0.0149(8) 0.0027(7)
N2 0.0511(9) 0.0364(7) 0.0448(8) 0.0118(6) 0.0165(7) -0.0005(6)
O1 0.1297(16) 0.0913(12) 0.0688(10) 0.0442(10) 0.0236(10) 0.0443(11)
O2 0.0643(9) 0.0550(8) 0.0546(8) 0.0156(6) 0.0180(6) 0.0180(6)
O3 0.0889(11) 0.0478(8) 0.0614(9) 0.0063(7) 0.0417(8) -0.0046(7)

loop_
_atom_type_symbol
_atom_type_description
_atom_type_scat_dispersion_real
_atom_type_scat_dispersion_imag
_atom_type_scat_source
C C 0.0033 0.0016 'International Tables Vol C Tables 4.2.6.8 and 6.1.1.4'
H H 0.0000 0.0000 'International Tables Vol C Tables 4.2.6.8 and 6.1.1.4'
N N 0.0061 0.0033 'International Tables Vol C Tables 4.2.6.8 and 6.1.1.4'
O O 0.0106 0.0060 'International Tables Vol C Tables 4.2.6.8 and 6.1.1.4'

loop_
_geom_angle_atom_site_label_1
_geom_angle_atom_site_label_2
_geom_angle_atom_site_label_3
_geom_angle
C6 C1 C2 118.78(18)
C6 C1 C8 119.77(17)
C2 C1 C8 121.45(16)
C1 C2 C3 120.62(16)
C1 C2 C19 118.75(16)
C3 C2 C19 120.59(17)
C4 C3 C2 118.49(19)
C4 C3 C7 119.9(2)
C2 C3 C7 121.61(18)
C5 C4 C3 121.3(2)
C5 C4 H4 119.4
C3 C4 H4 119.4
C4 C5 C6 120.10(19)
C4 C5 H5 119.9
C6 C5 H5 119.9
C5 C6 C1 120.7(2)
C5 C6 H6 119.6
C1 C6 H6 119.6
C3 C7 H7A 109.5
C3 C7 H7B 109.5
H7A C7 H7B 109.5
C3 C7 H7C 109.5
H7A C7 H7C 109.5
H7B C7 H7C 109.5
C16 C8 C1 108.63(16)
C16 C8 C9 112.45(17)
C1 C8 C9 113.20(16)
C16 C8 H8 107.4
C1 C8 H8 107.4
C9 C8 H8 107.4
C10 C9 C8 112.83(17)
C10 C9 H9A 109.0
C8 C9 H9A 109.0
C10 C9 H9B 109.0
C8 C9 H9B 109.0
H9A C9 H9B 107.8
C15 C10 C11 117.4(2)
C15 C10 C9 120.6(2)
C11 C10 C9 122.0(2)
C10 C11 C12 121.3(3)
C10 C11 H11 119.4
C12 C11 H11 119.4
C13 C12 C11 120.4(3)
C13 C12 H12 119.8
C11 C12 H12 119.8
C12 C13 C14 119.8(3)
C12 C13 H13 120.1
C14 C13 H13 120.1
C13 C14 C15 119.7(3)
C13 C14 H14 120.2
C15 C14 H14 120.2
C10 C15 C14 121.3(3)
C10 C15 H15 119.3
C14 C15 H15 119.3
O1 C16 O2 123.6(2)
O1 C16 C8 126.14(19)
O2 C16 C8 110.30(16)
O2 C17 C18 108.0(2)
O2 C17 H17A 110.1
C18 C17 H17A 110.1
O2 C17 H17B 110.1
C18 C17 H17B 110.1
H17A C17 H17B 108.4
C17 C18 H18A 109.5
C17 C18 H18B 109.5
H18A C18 H18B 109.5
C17 C18 H18C 109.5
H18A C18 H18C 109.5
H18B C18 H18C 109.5
N1 C19 N2 122.48(16)
N1 C19 C2 121.55(16)
N2 C19 C2 115.91(15)
C21 C20 N1 123.26(17)
C21 C20 C23 123.73(18)
N1 C20 C23 113.00(18)
C20 C21 C22 118.51(16)
C20 C21 C24 126.08(17)
C22 C21 C24 115.40(16)
O3 C22 N2 120.21(16)
O3 C22 C21 124.70(16)
N2 C22 C21 115.09(16)
C20 C23 H23A 109.5
C20 C23 H23B 109.5
H23A C23 H23B 109.5
C20 C23 H23C 109.5
H23A C23 H23C 109.5
H23B C23 H23C 109.5
C25 C24 C21 113.88(17)
C25 C24 H24A 108.8
C21 C24 H24A 108.8
C25 C24 H24B 108.8
C21 C24 H24B 108.8
H24A C24 H24B 107.7
C26 C25 C30 118.6(2)
C26 C25 C24 120.8(2)
C30 C25 C24 120.6(2)
C27 C26 C25 121.5(3)
C27 C26 H26 119.3
C25 C26 H26 119.3
C26 C27 C28 120.7(4)
C26 C27 H27 119.7
C28 C27 H27 119.7
C27 C28 C29 118.7(4)
C27 C28 H28 120.7
C29 C28 H28 120.7
C28 C29 C30 120.9(4)
C28 C29 H29 119.6
C30 C29 H29 119.6
C25 C30 C29 119.7(4)
C25 C30 H30 120.2
C29 C30 H30 120.2
C19 N1 C20 117.46(16)
C19 N2 C22 123.18(15)
C19 N2 H2 118.4
C22 N2 H2 118.4
C16 O2 C17 117.70(17)

loop_
_geom_bond_atom_site_label_1
_geom_bond_atom_site_label_2
_geom_bond_distance
C1 C6 1.388(3)
C1 C2 1.394(3)
C1 C8 1.517(3)
C2 C3 1.396(3)
C2 C19 1.488(2)
C3 C4 1.384(3)
C3 C7 1.500(3)
C4 C5 1.367(3)
C4 H4 0.9300
C5 C6 1.371(3)
C5 H5 0.9300
C6 H6 0.9300
C7 H7A 0.9600
C7 H7B 0.9600
C7 H7C 0.9600
C8 C16 1.501(3)
C8 C9 1.530(3)
C8 H8 0.9800
C9 C10 1.509(3)
C9 H9A 0.9700
C9 H9B 0.9700
C10 C15 1.371(3)
C10 C11 1.373(3)
C11 C12 1.375(4)
C11 H11 0.9300
C12 C13 1.348(4)
C12 H12 0.9300
C13 C14 1.364(4)
C13 H13 0.9300
C14 C15 1.382(4)
C14 H14 0.9300
C15 H15 0.9300
C16 O1 1.194(2)
C16 O2 1.330(2)
C17 O2 1.444(3)
C17 C18 1.463(4)
C17 H17A 0.9700
C17 H17B 0.9700
C18 H18A 0.9600
C18 H18B 0.9600
C18 H18C 0.9600
C19 N1 1.297(2)
C19 N2 1.347(2)
C20 C21 1.356(3)
C20 N1 1.381(2)
C20 C23 1.505(3)
C21 C22 1.428(3)
C21 C24 1.509(3)
C22 O3 1.234(2)
C22 N2 1.375(2)
C23 H23A 0.9600
C23 H23B 0.9600
C23 H23C 0.9600
C24 C25 1.505(3)
C24 H24A 0.9700
C24 H24B 0.9700
C25 C26 1.371(3)
C25 C30 1.373(3)
C26 C27 1.358(4)
C26 H26 0.9300
C27 C28 1.361(7)
C27 H27 0.9300
C28 C29 1.375(7)
C28 H28 0.9300
C29 C30 1.383(5)
C29 H29 0.9300
C30 H30 0.9300
N2 H2 0.8600

loop_
_geom_hbond_atom_site_label_D
_geom_hbond_atom_site_label_H
_geom_hbond_atom_site_label_A
_geom_hbond_distance_DH
_geom_hbond_distance_HA
_geom_hbond_distance_DA
_geom_hbond_angle_DHA
_geom_hbond_site_symmetry_A
N2 H2 O3 0.86 1.89 2.746(3) 175.0 2_666
